data_4340938
loop_
_publ_author_name
'Baldov\'i, Jos\'e J'
'Clemente-Juan, Juan M'
'Coronado, Eugenio'
'Duan, Yan'
'Gaita-Ari\~no, Alejandro'
'Gim\'enez-Saiz, Carlos'

_publ_section_title
;
 Construction of a general library for the rational design of nanomagnets
 and spin qubits based on mononuclear f-block complexes. The
 polyoxometalate case.
;
_journal_issue 18
_journal_name_full 'Inorganic chemistry'
_journal_page_first 9976
_journal_page_last 9980
_journal_paper_doi 10.1021/ic501867d
_journal_volume 53
_journal_year 2014
_chemical_formula_sum 'H64 Na9 Nd O68 W10'
_chemical_formula_weight 3342.16
_chemical_name_systematic
;
 ?
;
_space_group_IT_number 2
_symmetry_cell_setting triclinic
_symmetry_space_group_name_Hall '-P 1'
_symmetry_space_group_name_H-M 'P -1'
_atom_sites_solution_primary direct
_atom_sites_solution_secondary difmap
_audit_creation_method SHELXL-97
_cell_angle_alpha 94.1224(15)
_cell_angle_beta 103.9474(16)
_cell_angle_gamma 90.3027(12)
_cell_formula_units_Z 2
_cell_length_a 12.81263(19)
_cell_length_b 13.0074(2)
_cell_length_c 19.3992(4)
_cell_measurement_reflns_used 30415
_cell_measurement_temperature 120.00(10)
_cell_measurement_theta_max 32.3540
_cell_measurement_theta_min 3.2350
_cell_volume 3128.76(10)
_computing_cell_refinement
;
CrysAlisPro, Agilent Technologies,
Version 1.171.36.32 (release 02-08-2013 CrysAlis171 .NET)
(compiled Aug  2 2013,16:46:58)
;
_computing_data_collection
;
CrysAlisPro, Agilent Technologies,
Version 1.171.36.32 (release 02-08-2013 CrysAlis171 .NET)
(compiled Aug  2 2013,16:46:58)
;
_computing_data_reduction
;
CrysAlisPro, Agilent Technologies,
Version 1.171.36.32 (release 02-08-2013 CrysAlis171 .NET)
(compiled Aug  2 2013,16:46:58)
;
_computing_structure_refinement 'SHELXL-97 (Sheldrick, 1997)'
_computing_structure_solution 'SHELXS-97 (Sheldrick, 1997)'
_diffrn_ambient_temperature 120.00(10)
_diffrn_detector_area_resol_mean 16.0267
_diffrn_measured_fraction_theta_full 0.999
_diffrn_measured_fraction_theta_max 0.937
_diffrn_measurement_details
;
  1 omega  -76.00  -43.80   0.7000    4.0000
omega____ theta____ kappa____ phi______ frames
    -      -23.5000 -178.0000 -120.0000 46

  2 omega  -35.00   -2.80   0.7000    4.0000
omega____ theta____ kappa____ phi______ frames
    -      -23.5000  -57.0000  150.0000 46

  3 omega  -19.00    8.30   0.7000    4.0000
omega____ theta____ kappa____ phi______ frames
    -      -23.5000  -83.0000 -152.0000 39

  4 omega  -63.00  -33.60   0.7000    4.0000
omega____ theta____ kappa____ phi______ frames
    -      -23.5000  -38.0000 -150.0000 42

  5 omega   45.00   72.30   0.7000    4.0000
omega____ theta____ kappa____ phi______ frames
    -       26.7590 -178.0000  150.0000 39

  6 omega  -10.00   63.50   0.7000    4.0000
omega____ theta____ kappa____ phi______ frames
    -       26.7590  -99.0000  -60.0000 105

  7 omega  -11.00   98.20   0.7000    4.0000
omega____ theta____ kappa____ phi______ frames
    -       26.7590   19.0000  -60.0000 156

  8 omega    9.00   68.50   0.7000    4.0000
omega____ theta____ kappa____ phi______ frames
    -       26.7590  -99.0000 -180.0000 85

  9 omega  -42.00   55.30   0.7000    4.0000
omega____ theta____ kappa____ phi______ frames
    -       26.7590  -77.0000    0.0000 139

 10 omega   -3.00   96.40   0.7000    4.0000
omega____ theta____ kappa____ phi______ frames
    -       26.7590   77.0000  120.0000 142

 11 omega  -42.00   46.90   0.7000    4.0000
omega____ theta____ kappa____ phi______ frames
    -       26.7590  -57.0000   90.0000 127

 12 omega  -46.00   52.00   0.7000    4.0000
omega____ theta____ kappa____ phi______ frames
    -       26.7590  -38.0000 -150.0000 140

 13 omega    6.00   94.90   0.7000    4.0000
omega____ theta____ kappa____ phi______ frames
    -       26.7590   57.0000 -120.0000 127

 14 omega   35.00  101.50   0.7000    4.0000
omega____ theta____ kappa____ phi______ frames
    -       26.7590  178.0000  120.0000 95

 15 omega   -3.00   95.70   0.7000    4.0000
omega____ theta____ kappa____ phi______ frames
    -       26.7590   77.0000   90.0000 141

 16 omega   -3.00   95.70   0.7000    4.0000
omega____ theta____ kappa____ phi______ frames
    -       26.7590   77.0000  -30.0000 141

 17 omega  -42.00   29.40   0.7000    4.0000
omega____ theta____ kappa____ phi______ frames
    -       26.7590  -57.0000  -30.0000 102

 18 omega    1.00   99.00   0.7000    4.0000
omega____ theta____ kappa____ phi______ frames
    -       26.7590   38.0000   30.0000 140

;
_diffrn_measurement_device_type 'SuperNova, Single source at offset, Sapphire3'
_diffrn_measurement_method '\w scans'
_diffrn_orient_matrix_UB_11 -0.0506643000
_diffrn_orient_matrix_UB_12 0.0206711000
_diffrn_orient_matrix_UB_13 0.0013046000
_diffrn_orient_matrix_UB_21 0.0033136000
_diffrn_orient_matrix_UB_22 -0.0216161000
_diffrn_orient_matrix_UB_23 0.0329810000
_diffrn_orient_matrix_UB_31 0.0260312000
_diffrn_orient_matrix_UB_32 0.0457831000
_diffrn_orient_matrix_UB_33 0.0183847000
_diffrn_radiation_monochromator mirror
_diffrn_radiation_source 'SuperNova (Mo) X-ray Source'
_diffrn_radiation_type 'Mo K\a'
_diffrn_radiation_wavelength 0.71073
_diffrn_reflns_av_R_equivalents 0.0566
_diffrn_reflns_av_sigmaI/netI 0.0455
_diffrn_reflns_limit_h_max 19
_diffrn_reflns_limit_h_min -19
_diffrn_reflns_limit_k_max 19
_diffrn_reflns_limit_k_min -19
_diffrn_reflns_limit_l_max 29
_diffrn_reflns_limit_l_min -29
_diffrn_reflns_number 100504
_diffrn_reflns_theta_full 26.00
_diffrn_reflns_theta_max 32.51
_diffrn_reflns_theta_min 2.92
_exptl_absorpt_coefficient_mu 19.304
_exptl_absorpt_correction_T_max 1.00000
_exptl_absorpt_correction_T_min 0.37284
_exptl_absorpt_correction_type multi-scan
_exptl_absorpt_process_details
;
CrysAlisPro, Agilent Technologies,
Version 1.171.36.32 (release 02-08-2013 CrysAlis171 .NET)
(compiled Aug  2 2013,16:46:58)
Empirical absorption correction using spherical harmonics,
 implemented in SCALE3 ABSPACK scaling algorithm.
;
_exptl_crystal_colour grey
_exptl_crystal_density_diffrn 3.548
_exptl_crystal_density_method 'not measured'
_exptl_crystal_description needle
_exptl_crystal_F_000 3014
_exptl_crystal_size_max 0.4340
_exptl_crystal_size_mid 0.3013
_exptl_crystal_size_min 0.1312
_refine_diff_density_max 6.187
_refine_diff_density_min -3.241
_refine_diff_density_rms 0.431
_refine_ls_extinction_method none
_refine_ls_goodness_of_fit_ref 1.105
_refine_ls_hydrogen_treatment noref
_refine_ls_matrix_type full
_refine_ls_number_parameters 803
_refine_ls_number_reflns 21237
_refine_ls_number_restraints 12
_refine_ls_restrained_S_all 1.105
_refine_ls_R_factor_all 0.0541
_refine_ls_R_factor_gt 0.0381
_refine_ls_shift/su_max 0.006
_refine_ls_shift/su_mean 0.000
_refine_ls_structure_factor_coef Fsqd
_refine_ls_weighting_details 'calc w=1/[\s^2^(Fo^2^)+(0.0365P)^2^+41.6254P] where P=(Fo^2^+2Fc^2^)/3'
_refine_ls_weighting_scheme calc
_refine_ls_wR_factor_gt 0.0863
_refine_ls_wR_factor_ref 0.0969
_reflns_number_gt 17458
_reflns_number_total 21237
_reflns_threshold_expression >2sigma(I)
_cod_data_source_file ic501867d_si_002.cif
_cod_data_source_block compound_11
_cod_depositor_comments 'Adding full bibliography for 4340938.cif.'
_cod_original_cell_volume 3128.77(10)
_cod_database_code 4340938

loop_
_symmetry_equiv_pos_as_xyz
'x, y, z'
'-x, -y, -z'

loop_
_atom_site_label
_atom_site_type_symbol
_atom_site_fract_x
_atom_site_fract_y
_atom_site_fract_z
_atom_site_U_iso_or_equiv
_atom_site_adp_type
_atom_site_occupancy
_atom_site_symmetry_multiplicity
_atom_site_calc_flag
_atom_site_refinement_flags
W1 W 0.96221(2) 0.01755(2) 0.684943(16) 0.00946(6) Uani 1 1 d .
W2 W 0.85858(2) -0.01290(2) 0.825217(15) 0.00886(5) Uani 1 1 d .
W3 W 0.98119(2) -0.20488(2) 0.761651(15) 0.00890(5) Uani 1 1 d .
W4 W 0.81993(2) -0.19074(2) 0.604101(15) 0.00962(6) Uani 1 1 d .
W5 W 0.69766(2) 0.00257(2) 0.668282(15) 0.00927(6) Uani 1 1 d .
W6 W 0.41708(2) -0.54345(2) 0.815925(16) 0.00957(6) Uani 1 1 d .
W7 W 0.65756(2) -0.43516(2) 0.895934(15) 0.00886(5) Uani 1 1 d .
W8 W 0.61771(2) -0.54689(2) 0.733499(16) 0.00913(6) Uani 1 1 d .
W9 W 0.41134(2) -0.39799(2) 0.679652(15) 0.00898(5) Uani 1 1 d .
W10 W 0.44842(2) -0.28844(2) 0.839384(15) 0.00867(5) Uani 1 1 d .
Nd1 Nd 0.68236(3) -0.25698(3) 0.75157(2) 0.00901(7) Uani 1 1 d .
O1 O 1.0481(4) 0.1074(4) 0.6614(3) 0.0163(11) Uani 1 1 d .
O2 O 0.8267(4) 0.0807(4) 0.6543(3) 0.0116(10) Uani 1 1 d .
O3 O 1.0560(4) -0.0863(4) 0.7270(3) 0.0118(10) Uani 1 1 d .
O4 O 0.9222(4) -0.0732(4) 0.6012(3) 0.0126(10) Uani 1 1 d .
O5 O 0.9567(4) 0.0677(4) 0.7791(3) 0.0106(10) Uani 1 1 d .
O6 O 0.8840(5) 0.0623(4) 0.9044(3) 0.0144(11) Uani 1 1 d .
O7 O 1.0990(4) -0.2705(4) 0.7937(3) 0.0145(11) Uani 1 1 d .
O8 O 0.8158(5) -0.2451(4) 0.5198(3) 0.0170(11) Uani 1 1 d .
O9 O 0.6037(4) 0.0909(4) 0.6277(3) 0.0135(10) Uani 1 1 d .
O10 O 0.9795(4) -0.1076(4) 0.8420(3) 0.0110(10) Uani 1 1 d .
O11 O 0.9455(4) -0.2520(4) 0.6614(3) 0.0104(9) Uani 1 1 d .
O12 O 0.7126(4) -0.0831(4) 0.5857(3) 0.0110(10) Uani 1 1 d .
O13 O 0.7457(4) 0.0615(4) 0.7652(3) 0.0101(9) Uani 1 1 d .
O14 O 0.8450(4) -0.0960(4) 0.7132(3) 0.0092(9) Uani 1 1 d .
O15 O 0.7674(4) -0.1125(4) 0.8358(3) 0.0106(10) Uani 1 1 d .
O16 O 0.8776(4) -0.2850(4) 0.7788(3) 0.0114(10) Uani 1 1 d .
O17 O 0.7289(4) -0.2698(4) 0.6364(3) 0.0114(10) Uani 1 1 d .
O18 O 0.6186(4) -0.0948(4) 0.6945(3) 0.0110(10) Uani 1 1 d .
O19 O 0.5425(4) -0.2053(4) 0.8126(3) 0.0118(10) Uani 1 1 d .
O20 O 0.7297(4) -0.3374(4) 0.8637(3) 0.0106(10) Uani 1 1 d .
O21 O 0.6966(4) -0.4400(4) 0.7192(3) 0.0115(10) Uani 1 1 d .
O22 O 0.5106(4) -0.3059(4) 0.6683(3) 0.0121(10) Uani 1 1 d .
O23 O 0.5272(4) -0.4216(4) 0.7869(3) 0.0099(9) Uani 1 1 d .
O24 O 0.5573(4) -0.3328(4) 0.9195(3) 0.0098(9) Uani 1 1 d .
O25 O 0.6963(4) -0.5440(4) 0.8331(3) 0.0101(9) Uani 1 1 d .
O26 O 0.4967(4) -0.5135(4) 0.6560(3) 0.0100(9) Uani 1 1 d .
O27 O 0.3570(4) -0.3017(4) 0.7428(3) 0.0116(10) Uani 1 1 d .
O28 O 0.7410(5) -0.4581(4) 0.9766(3) 0.0159(11) Uani 1 1 d .
O29 O 0.6693(5) -0.6528(4) 0.6939(3) 0.0150(11) Uani 1 1 d .
O30 O 0.3107(5) -0.3939(5) 0.6028(3) 0.0165(11) Uani 1 1 d .
O31 O 0.3748(4) -0.2047(4) 0.8817(3) 0.0135(10) Uani 1 1 d .
O32 O 0.3684(4) -0.4179(4) 0.8513(3) 0.0119(10) Uani 1 1 d .
O33 O 0.5355(4) -0.5341(4) 0.8960(3) 0.0126(10) Uani 1 1 d .
O34 O 0.5043(4) -0.6236(4) 0.7661(3) 0.0100(9) Uani 1 1 d .
O35 O 0.3381(4) -0.5068(4) 0.7226(3) 0.0115(10) Uani 1 1 d .
O36 O 0.3305(5) -0.6367(4) 0.8337(3) 0.0164(11) Uani 1 1 d .
O1W O 0.7747(5) -0.3517(5) 0.3761(4) 0.0289(15) Uani 1 1 d .
O2W O 0.6056(5) 0.5770(5) 0.5537(3) 0.0190(12) Uani 1 1 d .
O3W O 1.1213(5) -0.5206(5) 1.3315(3) 0.0209(12) Uani 1 1 d .
O4W O 0.8010(5) -0.6304(4) 1.0857(3) 0.0165(11) Uani 1 1 d .
O5W O 0.8838(5) -0.1606(5) 0.0991(3) 0.0205(12) Uani 1 1 d .
O6W O 0.9489(6) 0.2848(6) 0.4825(4) 0.0333(16) Uani 1 1 d .
O7W O 1.1218(5) -0.2822(5) 1.2308(4) 0.0226(13) Uani 1 1 d .
O8W O 0.7410(5) 0.0389(4) 0.1797(3) 0.0165(11) Uani 1 1 d .
O9W O 0.5999(5) 0.0612(5) -0.0097(3) 0.0215(12) Uani 1 1 d .
O10W O 0.6101(5) -0.0524(5) 0.4479(3) 0.0186(12) Uani 1 1 d .
O11W O 0.4381(5) -0.0092(4) 0.1585(3) 0.0166(11) Uani 1 1 d .
O12W O 0.4517(5) -0.3007(4) 1.0267(3) 0.0145(11) Uani 1 1 d .
O13W O 0.8706(5) -0.5385(4) 1.2734(3) 0.0184(12) Uani 1 1 d .
O14W O 0.7866(5) 0.1737(5) 0.5329(3) 0.0202(12) Uani 1 1 d .
O15W O 1.0680(5) -0.5267(5) 1.1576(3) 0.0181(12) Uani 1 1 d .
O16W O 0.8438(5) 0.0887(5) 0.0410(3) 0.0169(11) Uani 1 1 d .
O17W O 0.5333(5) -0.1768(5) 0.2883(3) 0.0204(12) Uani 1 1 d .
O18W O 0.9627(5) -0.6170(5) 0.9760(3) 0.0201(12) Uani 1 1 d .
O19W O 0.6125(5) -0.1675(4) 0.1083(3) 0.0173(11) Uani 1 1 d .
O20W O 0.5971(5) 0.0795(4) 0.3033(3) 0.0168(11) Uani 1 1 d .
O21W O 0.8753(5) -0.3634(5) 1.1435(3) 0.0175(11) Uani 1 1 d .
O22W O 0.0823(5) 0.2326(5) 0.0458(3) 0.0218(13) Uani 1 1 d .
O23W O 0.5536(5) -0.3046(5) 0.4316(3) 0.0191(12) Uani 1 1 d .
O24W O 0.2393(5) -0.2694(5) 1.0963(4) 0.0238(13) Uani 1 1 d .
O25W O 0.9740(5) -0.3205(5) 1.3465(4) 0.0240(14) Uani 1 1 d .
O26W O 0.7115(5) 0.3980(5) 0.5393(3) 0.0191(12) Uani 1 1 d .
O27W O 0.8368(6) -0.0466(6) 0.4422(4) 0.0288(15) Uani 1 1 d .
O28W O 0.6921(5) -0.1457(5) 0.9595(3) 0.0199(12) Uani 1 1 d .
O29W O 0.5424(6) 0.1899(5) 0.4480(3) 0.0233(13) Uani 1 1 d .
O30W O 0.8178(5) 0.1914(5) 0.3586(3) 0.0214(13) Uani 1 1 d .
O31W O 0.7481(5) -0.1784(5) 0.2694(4) 0.0330(17) Uani 1 1 d .
O32W O 1.0489(7) 0.5191(8) 0.5797(5) 0.030(3) Uani 0.74(2) 1 d PU
O33W O 1.0051(19) 0.5740(18) 0.6078(13) 0.020(6) Uani 0.26(2) 1 d PU
Na1 Na 0.7058(3) 0.0898(3) 0.42068(18) 0.0180(7) Uani 1 1 d .
Na2 Na 0.9127(3) -0.4953(2) 1.05995(18) 0.0157(6) Uani 1 1 d .
Na3 Na 0.7284(3) -0.0498(3) 0.06519(18) 0.0163(6) Uani 1 1 d .
Na4 Na 0.2876(3) -0.2202(3) 0.98887(18) 0.0181(7) Uani 1 1 d .
Na5 Na 0.6886(3) -0.1947(3) 0.3936(2) 0.0270(8) Uani 1 1 d .
Na6 Na 0.6110(3) -0.0655(2) 0.21855(17) 0.0145(6) Uani 1 1 d .
Na7 Na 0.6299(3) 0.2513(3) 0.57102(18) 0.0180(7) Uani 1 1 d .
Na8 Na 1.0020(3) -0.4197(3) 1.24377(18) 0.0165(6) Uani 1 1 d .
Na9 Na 0.9014(4) 0.4125(4) 0.5734(2) 0.0367(10) Uani 1 1 d .

loop_
_atom_site_aniso_label
_atom_site_aniso_U_11
_atom_site_aniso_U_22
_atom_site_aniso_U_33
_atom_site_aniso_U_23
_atom_site_aniso_U_13
_atom_site_aniso_U_12
W1 0.00796(12) 0.00923(12) 0.01208(13) 0.00163(10) 0.00394(10) -0.00056(9)
W2 0.00849(12) 0.00889(12) 0.00948(12) -0.00003(9) 0.00297(10) -0.00049(9)
W3 0.00762(12) 0.00862(12) 0.01095(13) 0.00127(9) 0.00299(10) 0.00075(9)
W4 0.00957(12) 0.01057(12) 0.00907(12) 0.00019(10) 0.00311(10) -0.00052(9)
W5 0.00731(12) 0.00995(12) 0.01105(13) 0.00224(10) 0.00278(10) 0.00069(9)
W6 0.00777(12) 0.00893(12) 0.01279(13) 0.00209(10) 0.00366(10) -0.00043(9)
W7 0.00767(12) 0.00931(12) 0.00987(12) 0.00169(9) 0.00237(10) 0.00043(9)
W8 0.00800(12) 0.00826(12) 0.01156(13) -0.00006(9) 0.00343(10) 0.00034(9)
W9 0.00767(12) 0.00961(12) 0.00972(12) 0.00080(9) 0.00222(10) -0.00001(9)
W10 0.00831(12) 0.00862(12) 0.00981(12) 0.00107(9) 0.00350(10) 0.00093(9)
Nd1 0.00835(16) 0.00882(16) 0.01023(16) 0.00052(13) 0.00303(13) 0.00006(12)
O1 0.012(3) 0.015(3) 0.024(3) 0.006(2) 0.007(2) -0.002(2)
O2 0.008(2) 0.011(2) 0.017(3) 0.003(2) 0.004(2) 0.0003(18)
O3 0.010(2) 0.009(2) 0.017(3) 0.0028(19) 0.004(2) 0.0010(18)
O4 0.013(3) 0.011(2) 0.015(3) 0.000(2) 0.007(2) -0.0013(19)
O5 0.009(2) 0.010(2) 0.013(2) 0.0012(19) 0.004(2) -0.0008(18)
O6 0.016(3) 0.018(3) 0.011(2) 0.001(2) 0.007(2) -0.001(2)
O7 0.010(2) 0.012(2) 0.022(3) 0.003(2) 0.004(2) 0.0048(19)
O8 0.020(3) 0.018(3) 0.015(3) 0.002(2) 0.008(2) 0.001(2)
O9 0.012(2) 0.012(2) 0.016(3) 0.005(2) 0.001(2) 0.0018(19)
O10 0.010(2) 0.011(2) 0.013(2) 0.0008(19) 0.003(2) 0.0014(18)
O11 0.007(2) 0.011(2) 0.013(2) 0.0003(19) 0.0039(19) 0.0007(18)
O12 0.011(2) 0.014(2) 0.009(2) 0.0003(19) 0.005(2) -0.0016(19)
O13 0.010(2) 0.009(2) 0.011(2) 0.0009(18) 0.0019(19) 0.0032(18)
O14 0.009(2) 0.009(2) 0.010(2) 0.0017(18) 0.0019(19) -0.0011(18)
O15 0.012(2) 0.008(2) 0.012(2) 0.0010(18) 0.005(2) -0.0027(18)
O16 0.010(2) 0.007(2) 0.017(3) 0.0001(19) 0.004(2) -0.0030(18)
O17 0.012(2) 0.012(2) 0.011(2) 0.0000(19) 0.004(2) 0.0000(19)
O18 0.006(2) 0.012(2) 0.015(3) 0.0035(19) 0.0026(19) -0.0015(18)
O19 0.010(2) 0.010(2) 0.017(3) 0.0015(19) 0.007(2) -0.0024(18)
O20 0.014(2) 0.009(2) 0.010(2) 0.0022(18) 0.005(2) -0.0029(18)
O21 0.009(2) 0.008(2) 0.019(3) 0.0002(19) 0.006(2) 0.0012(18)
O22 0.010(2) 0.011(2) 0.015(3) 0.0033(19) 0.003(2) -0.0023(18)
O23 0.006(2) 0.012(2) 0.013(2) 0.0049(19) 0.0024(19) 0.0028(18)
O24 0.010(2) 0.012(2) 0.007(2) -0.0011(18) -0.0003(18) -0.0007(18)
O25 0.010(2) 0.008(2) 0.013(2) -0.0019(18) 0.0027(19) 0.0016(18)
O26 0.008(2) 0.010(2) 0.010(2) -0.0007(18) -0.0016(19) -0.0008(18)
O27 0.009(2) 0.010(2) 0.017(3) -0.0022(19) 0.006(2) 0.0018(18)
O28 0.016(3) 0.017(3) 0.014(3) 0.001(2) 0.003(2) -0.001(2)
O29 0.014(3) 0.014(3) 0.018(3) -0.002(2) 0.008(2) 0.002(2)
O30 0.016(3) 0.023(3) 0.011(2) 0.002(2) 0.002(2) 0.004(2)
O31 0.015(3) 0.012(2) 0.015(3) 0.001(2) 0.007(2) 0.006(2)
O32 0.013(2) 0.009(2) 0.017(3) 0.0016(19) 0.011(2) 0.0000(19)
O33 0.012(2) 0.011(2) 0.016(3) 0.003(2) 0.006(2) -0.0013(19)
O34 0.011(2) 0.007(2) 0.014(2) 0.0014(18) 0.007(2) 0.0001(18)
O35 0.008(2) 0.010(2) 0.016(3) 0.0000(19) 0.002(2) -0.0014(18)
O36 0.015(3) 0.012(2) 0.025(3) 0.005(2) 0.009(2) -0.004(2)
O1W 0.021(3) 0.030(4) 0.035(4) -0.006(3) 0.007(3) -0.002(3)
O2W 0.021(3) 0.020(3) 0.016(3) -0.004(2) 0.005(2) -0.002(2)
O3W 0.015(3) 0.029(3) 0.020(3) 0.003(2) 0.006(2) 0.004(2)
O4W 0.017(3) 0.016(3) 0.020(3) 0.006(2) 0.011(2) 0.002(2)
O5W 0.020(3) 0.016(3) 0.024(3) 0.004(2) 0.003(3) -0.001(2)
O6W 0.029(4) 0.041(4) 0.031(4) -0.004(3) 0.013(3) -0.005(3)
O7W 0.018(3) 0.019(3) 0.028(3) -0.002(2) 0.000(3) -0.001(2)
O8W 0.013(3) 0.015(3) 0.021(3) -0.002(2) 0.005(2) -0.004(2)
O9W 0.022(3) 0.021(3) 0.023(3) 0.001(2) 0.006(3) 0.004(2)
O10W 0.015(3) 0.020(3) 0.021(3) 0.007(2) 0.002(2) 0.000(2)
O11W 0.016(3) 0.015(3) 0.015(3) -0.004(2) -0.001(2) 0.005(2)
O12W 0.019(3) 0.013(2) 0.014(3) 0.003(2) 0.007(2) 0.004(2)
O13W 0.014(3) 0.013(3) 0.029(3) -0.002(2) 0.009(2) 0.003(2)
O14W 0.019(3) 0.024(3) 0.018(3) 0.004(2) 0.005(2) 0.002(2)
O15W 0.019(3) 0.018(3) 0.019(3) 0.006(2) 0.007(2) 0.005(2)
O16W 0.015(3) 0.021(3) 0.014(3) 0.001(2) 0.003(2) 0.000(2)
O17W 0.024(3) 0.016(3) 0.024(3) -0.002(2) 0.012(3) -0.002(2)
O18W 0.018(3) 0.019(3) 0.025(3) 0.003(2) 0.008(3) 0.000(2)
O19W 0.020(3) 0.015(3) 0.015(3) -0.001(2) 0.003(2) 0.001(2)
O20W 0.014(3) 0.019(3) 0.017(3) -0.001(2) 0.004(2) 0.004(2)
O21W 0.016(3) 0.021(3) 0.019(3) 0.003(2) 0.009(2) 0.000(2)
O22W 0.019(3) 0.023(3) 0.025(3) 0.012(2) 0.005(3) 0.006(2)
O23W 0.015(3) 0.020(3) 0.022(3) 0.000(2) 0.003(2) 0.002(2)
O24W 0.026(3) 0.024(3) 0.024(3) 0.003(3) 0.011(3) 0.006(3)
O25W 0.021(3) 0.014(3) 0.040(4) 0.000(3) 0.015(3) 0.000(2)
O26W 0.020(3) 0.018(3) 0.019(3) 0.002(2) 0.005(2) -0.001(2)
O27W 0.025(3) 0.036(4) 0.030(4) 0.010(3) 0.012(3) 0.008(3)
O28W 0.024(3) 0.021(3) 0.016(3) 0.001(2) 0.007(2) -0.005(2)
O29W 0.033(4) 0.021(3) 0.015(3) 0.004(2) 0.003(3) 0.002(3)
O30W 0.018(3) 0.024(3) 0.025(3) 0.002(2) 0.011(3) 0.004(2)
O31W 0.012(3) 0.025(3) 0.055(5) -0.002(3) -0.003(3) 0.005(3)
O32W 0.018(5) 0.044(6) 0.029(5) 0.013(4) 0.006(4) -0.001(4)
O33W 0.021(7) 0.018(7) 0.020(7) 0.002(4) 0.003(5) -0.005(4)
Na1 0.0195(16) 0.0174(16) 0.0171(16) 0.0021(12) 0.0042(13) 0.0012(13)
Na2 0.0136(15) 0.0159(15) 0.0178(16) 0.0030(12) 0.0038(13) 0.0006(12)
Na3 0.0148(15) 0.0178(16) 0.0156(15) -0.0003(12) 0.0031(13) -0.0027(12)
Na4 0.0178(16) 0.0181(16) 0.0187(16) 0.0014(13) 0.0049(13) 0.0005(12)
Na5 0.0191(18) 0.0227(18) 0.039(2) -0.0033(16) 0.0088(17) 0.0006(14)
Na6 0.0139(15) 0.0139(14) 0.0155(15) 0.0011(12) 0.0033(12) 0.0009(11)
Na7 0.0191(16) 0.0178(16) 0.0184(16) 0.0028(13) 0.0067(13) 0.0015(13)
Na8 0.0154(15) 0.0178(16) 0.0171(16) 0.0043(12) 0.0050(13) 0.0032(12)
Na9 0.028(2) 0.042(3) 0.037(2) -0.008(2) 0.0061(19) 0.0044(18)

loop_
_atom_type_symbol
_atom_type_description
_atom_type_scat_dispersion_real
_atom_type_scat_dispersion_imag
_atom_type_scat_source
H H 0.0000 0.0000 'International Tables Vol C Tables 4.2.6.8 and 6.1.1.4'
O O 0.0106 0.0060 'International Tables Vol C Tables 4.2.6.8 and 6.1.1.4'
Na Na 0.0362 0.0249 'International Tables Vol C Tables 4.2.6.8 and 6.1.1.4'
Nd Nd -0.1943 3.0179 'International Tables Vol C Tables 4.2.6.8 and 6.1.1.4'
W W -0.8490 6.8722 'International Tables Vol C Tables 4.2.6.8 and 6.1.1.4'

loop_
_geom_angle_atom_site_label_1
_geom_angle_atom_site_label_2
_geom_angle_atom_site_label_3
_geom_angle
_geom_angle_site_symmetry_1
_geom_angle_site_symmetry_3
O1 W1 O4 102.5(3) . .
O1 W1 O2 100.9(2) . .
O4 W1 O2 87.3(2) . .
O1 W1 O3 104.2(2) . .
O4 W1 O3 87.8(2) . .
O2 W1 O3 154.9(2) . .
O1 W1 O5 103.4(3) . .
O4 W1 O5 154.1(2) . .
O2 W1 O5 86.0(2) . .
O3 W1 O5 87.7(2) . .
O1 W1 O14 177.8(2) . .
O4 W1 O14 77.2(2) . .
O2 W1 O14 77.0(2) . .
O3 W1 O14 77.9(2) . .
O5 W1 O14 76.9(2) . .
O6 W2 O15 104.6(2) . .
O6 W2 O13 102.2(2) . .
O15 W2 O13 93.1(2) . .
O6 W2 O10 101.8(2) . .
O15 W2 O10 91.3(2) . .
O13 W2 O10 153.6(2) . .
O6 W2 O5 96.5(2) . .
O15 W2 O5 158.8(2) . .
O13 W2 O5 83.7(2) . .
O10 W2 O5 82.9(2) . .
O6 W2 O14 170.3(2) . .
O15 W2 O14 85.1(2) . .
O13 W2 O14 77.37(19) . .
O10 W2 O14 77.1(2) . .
O5 W2 O14 73.83(19) . .
O7 W3 O16 104.1(3) . .
O7 W3 O10 101.6(2) . .
O16 W3 O10 92.9(2) . .
O7 W3 O11 101.8(2) . .
O16 W3 O11 92.1(2) . .
O10 W3 O11 154.1(2) . .
O7 W3 O3 94.9(2) . .
O16 W3 O3 161.0(2) . .
O10 W3 O3 84.2(2) . .
O11 W3 O3 82.9(2) . .
O7 W3 O14 169.5(2) . .
O16 W3 O14 86.4(2) . .
O10 W3 O14 77.7(2) . .
O11 W3 O14 77.26(19) . .
O3 W3 O14 74.62(19) . .
O8 W4 O17 104.6(3) . .
O8 W4 O11 102.5(2) . .
O17 W4 O11 92.8(2) . .
O8 W4 O12 102.6(2) . .
O17 W4 O12 90.7(2) . .
O11 W4 O12 152.8(2) . .
O8 W4 O4 96.0(2) . .
O17 W4 O4 159.4(2) . .
O11 W4 O4 84.6(2) . .
O12 W4 O4 82.7(2) . .
O8 W4 O14 170.1(2) . .
O17 W4 O14 85.3(2) . .
O11 W4 O14 77.2(2) . .
O12 W4 O14 76.3(2) . .
O4 W4 O14 74.11(19) . .
O9 W5 O18 104.6(2) . .
O9 W5 O13 103.5(2) . .
O18 W5 O13 91.7(2) . .
O9 W5 O12 100.5(2) . .
O18 W5 O12 92.0(2) . .
O13 W5 O12 154.0(2) . .
O9 W5 O2 94.8(2) . .
O18 W5 O2 160.5(2) . .
O13 W5 O2 83.4(2) . .
O12 W5 O2 84.5(2) . .
O9 W5 O14 168.9(2) . .
O18 W5 O14 86.3(2) . .
O13 W5 O14 77.67(19) . .
O12 W5 O14 76.9(2) . .
O2 W5 O14 74.22(19) . .
O36 W6 O33 105.1(3) . .
O36 W6 O32 103.9(2) . .
O33 W6 O32 88.4(2) . .
O36 W6 O34 102.4(2) . .
O33 W6 O34 87.9(2) . .
O32 W6 O34 153.5(2) . .
O36 W6 O35 101.1(3) . .
O33 W6 O35 153.7(2) . .
O32 W6 O35 85.9(2) . .
O34 W6 O35 85.9(2) . .
O36 W6 O23 177.3(2) . .
O33 W6 O23 77.4(2) . .
O32 W6 O23 76.9(2) . .
O34 W6 O23 76.69(19) . .
O35 W6 O23 76.4(2) . .
O28 W7 O20 103.5(3) . .
O28 W7 O25 101.8(2) . .
O20 W7 O25 93.0(2) . .
O28 W7 O24 104.4(2) . .
O20 W7 O24 90.9(2) . .
O25 W7 O24 151.8(2) . .
O28 W7 O33 99.0(2) . .
O20 W7 O33 157.4(2) . .
O25 W7 O33 83.3(2) . .
O24 W7 O33 82.5(2) . .
O28 W7 O23 172.3(2) . .
O20 W7 O23 84.2(2) . .
O25 W7 O23 76.9(2) . .
O24 W7 O23 75.69(19) . .
O33 W7 O23 73.3(2) . .
O29 W8 O21 104.0(2) . .
O29 W8 O25 103.5(2) . .
O21 W8 O25 91.1(2) . .
O29 W8 O26 101.0(2) . .
O21 W8 O26 91.9(2) . .
O25 W8 O26 153.8(2) . .
O29 W8 O34 97.3(2) . .
O21 W8 O34 158.8(2) . .
O25 W8 O34 84.3(2) . .
O26 W8 O34 83.5(2) . .
O29 W8 O23 171.4(2) . .
O21 W8 O23 84.4(2) . .
O25 W8 O23 77.99(19) . .
O26 W8 O23 76.4(2) . .
O34 W8 O23 74.35(19) . .
O30 W9 O22 103.4(3) . .
O30 W9 O27 100.2(2) . .
O22 W9 O27 92.6(2) . .
O30 W9 O26 102.4(2) . .
O22 W9 O26 91.5(2) . .
O27 W9 O26 155.4(2) . .
O30 W9 O35 95.7(3) . .
O22 W9 O35 160.8(2) . .
O27 W9 O35 84.6(2) . .
O26 W9 O35 83.6(2) . .
O30 W9 O23 170.9(2) . .
O22 W9 O23 85.7(2) . .
O27 W9 O23 78.6(2) . .
O26 W9 O23 77.5(2) . .
O35 W9 O23 75.2(2) . .
O31 W10 O19 104.1(2) . .
O31 W10 O24 101.8(2) . .
O19 W10 O24 92.8(2) . .
O31 W10 O27 101.1(2) . .
O19 W10 O27 91.3(2) . .
O24 W10 O27 154.9(2) . .
O31 W10 O32 95.6(2) . .
O19 W10 O32 160.2(2) . .
O24 W10 O32 84.0(2) . .
O27 W10 O32 83.8(2) . .
O31 W10 O23 170.2(2) . .
O19 W10 O23 85.7(2) . .
O24 W10 O23 77.7(2) . .
O27 W10 O23 77.98(19) . .
O32 W10 O23 74.54(19) . .
O20 Nd1 O21 74.68(18) . .
O20 Nd1 O17 138.62(17) . .
O21 Nd1 O17 73.26(18) . .
O20 Nd1 O22 118.43(18) . .
O21 Nd1 O22 75.09(18) . .
O17 Nd1 O22 77.15(18) . .
O20 Nd1 O19 75.13(18) . .
O21 Nd1 O19 117.84(17) . .
O17 Nd1 O19 144.14(18) . .
O22 Nd1 O19 73.83(18) . .
O20 Nd1 O15 77.73(17) . .
O21 Nd1 O15 143.59(18) . .
O17 Nd1 O15 116.10(17) . .
O22 Nd1 O15 140.14(18) . .
O19 Nd1 O15 76.41(17) . .
O20 Nd1 O16 72.78(18) . .
O21 Nd1 O16 75.99(17) . .
O17 Nd1 O16 74.62(18) . .
O22 Nd1 O16 144.18(18) . .
O19 Nd1 O16 139.67(18) . .
O15 Nd1 O16 73.46(17) . .
O20 Nd1 O18 144.49(17) . .
O21 Nd1 O18 139.78(18) . .
O17 Nd1 O18 74.12(17) . .
O22 Nd1 O18 75.28(17) . .
O19 Nd1 O18 78.47(17) . .
O15 Nd1 O18 73.28(17) . .
O16 Nd1 O18 116.65(17) . .
W1 O2 W5 116.1(3) . .
W1 O3 W3 114.7(3) . .
W1 O4 W4 116.2(3) . .
W1 O5 W2 116.0(3) . .
W4 O8 Na5 128.2(3) . .
W5 O9 Na7 130.4(3) . .
W3 O10 W2 114.3(3) . .
W4 O11 W3 115.1(2) . .
W5 O12 W4 115.7(3) . .
W5 O13 W2 114.9(2) . .
W1 O14 W3 92.77(18) . .
W1 O14 W5 92.69(18) . .
W3 O14 W5 174.5(2) . .
W1 O14 W4 92.49(18) . .
W3 O14 W4 89.64(17) . .
W5 O14 W4 90.54(18) . .
W1 O14 W2 93.18(18) . .
W3 O14 W2 90.00(18) . .
W5 O14 W2 89.28(17) . .
W4 O14 W2 174.3(2) . .
W2 O15 Nd1 129.6(3) . .
W3 O16 Nd1 128.3(3) . .
W4 O17 Nd1 129.5(3) . .
W5 O18 Nd1 127.8(2) . .
W10 O19 Nd1 127.3(3) . .
W7 O20 Nd1 129.3(3) . .
W8 O21 Nd1 129.2(3) . .
W9 O22 Nd1 127.4(3) . .
W9 O23 W6 93.58(19) . .
W9 O23 W10 89.78(17) . .
W6 O23 W10 92.33(18) . .
W9 O23 W8 90.96(19) . .
W6 O23 W8 92.12(18) . .
W10 O23 W8 175.4(2) . .
W9 O23 W7 175.0(2) . .
W6 O23 W7 91.39(18) . .
W10 O23 W7 90.02(18) . .
W8 O23 W7 88.86(16) . .
W10 O24 W7 115.8(2) . .
W7 O25 W8 115.5(3) . .
W9 O26 W8 114.6(3) . .
W9 O27 W10 113.0(3) . .
W7 O28 Na2 156.1(3) . .
W8 O29 Na7 136.2(3) . 1_545
W10 O31 Na4 133.1(3) . .
W6 O32 W10 116.2(2) . .
W6 O33 W7 117.9(3) . .
W6 O34 W8 116.8(2) . .
W6 O35 W9 114.9(3) . .
Na9 O3W Na8 92.8(3) 2_757 .
Na2 O4W Na4 130.4(3) . 2_647
Na3 O8W Na6 98.6(2) . .
Na3 O9W Na4 98.2(3) . 2_656
Na1 O10W Na5 101.3(3) . .
Na1 O14W Na7 102.7(3) . .
Na8 O15W Na2 93.4(2) . .
Na4 O16W Na3 99.8(2) 2_656 .
Na6 O17W Na5 101.5(3) . .
Na2 O18W Na2 96.8(2) . 2_747
Na6 O19W Na3 96.9(2) . .
Na1 O20W Na6 120.8(3) . .
Na8 O21W Na2 95.4(2) . .
Na7 O23W Na5 123.4(3) 2_656 .
Na9 O25W Na8 93.7(2) 2_757 .
Na7 O26W Na9 117.5(3) . .
Na1 O27W Na5 93.1(3) . .
Na7 O29W Na1 96.9(3) . .
Na6 O31W Na5 96.9(3) . .
O33W O32W Na9 83.3(13) . .
O32W O33W Na9 70.1(12) . .
O14W Na1 O20W 154.8(3) . .
O14W Na1 O10W 104.1(2) . .
O20W Na1 O10W 90.6(2) . .
O14W Na1 O27W 90.3(3) . .
O20W Na1 O27W 113.4(3) . .
O10W Na1 O27W 75.2(2) . .
O14W Na1 O30W 92.6(2) . .
O20W Na1 O30W 78.7(2) . .
O10W Na1 O30W 159.1(3) . .
O27W Na1 O30W 92.7(2) . .
O14W Na1 O29W 79.4(2) . .
O20W Na1 O29W 82.7(2) . .
O10W Na1 O29W 81.9(2) . .
O27W Na1 O29W 151.8(3) . .
O30W Na1 O29W 113.8(2) . .
O14W Na1 Na5 121.3(2) . .
O20W Na1 Na5 83.00(18) . .
O10W Na1 Na5 39.68(17) . .
O27W Na1 Na5 45.8(2) . .
O30W Na1 Na5 120.39(19) . .
O29W Na1 Na5 119.27(19) . .
O14W Na1 Na7 39.96(17) . .
O20W Na1 Na7 121.96(18) . .
O10W Na1 Na7 89.10(18) . .
O27W Na1 Na7 122.3(2) . .
O30W Na1 Na7 111.75(18) . .
O29W Na1 Na7 39.95(16) . .
Na5 Na1 Na7 125.93(12) . .
O14W Na1 Na6 171.1(2) . .
O20W Na1 Na6 30.21(15) . .
O10W Na1 Na6 80.22(18) . .
O27W Na1 Na6 83.3(2) . .
O30W Na1 Na6 81.59(18) . .
O29W Na1 Na6 109.04(18) . .
Na5 Na1 Na6 57.53(9) . .
Na7 Na1 Na6 148.74(12) . .
O18W Na2 O21W 175.0(3) . .
O18W Na2 O18W 83.2(2) . 2_747
O21W Na2 O18W 91.9(2) . 2_747
O18W Na2 O4W 87.5(2) . .
O21W Na2 O4W 97.4(2) . .
O18W Na2 O4W 170.5(2) 2_747 .
O18W Na2 O15W 94.8(2) . .
O21W Na2 O15W 83.6(2) . .
O18W Na2 O15W 83.9(2) 2_747 .
O4W Na2 O15W 94.8(2) . .
O18W Na2 O28 92.9(2) . .
O21W Na2 O28 89.0(2) . .
O18W Na2 O28 101.8(2) 2_747 .
O4W Na2 O28 80.7(2) . .
O15W Na2 O28 170.9(2) . .
O18W Na2 Na8 137.2(2) . .
O21W Na2 Na8 42.01(16) . .
O18W Na2 Na8 95.00(19) 2_747 .
O4W Na2 Na8 90.37(18) . .
O15W Na2 Na8 42.83(15) . .
O28 Na2 Na8 128.79(18) . .
O18W Na2 Na2 41.86(16) . 2_747
O21W Na2 Na2 133.2(2) . 2_747
O18W Na2 Na2 41.37(16) 2_747 2_747
O4W Na2 Na2 129.3(2) . 2_747
O15W Na2 Na2 89.09(18) . 2_747
O28 Na2 Na2 99.88(19) . 2_747
Na8 Na2 Na2 123.18(15) . 2_747
O28W Na3 O8W 170.8(3) 1_554 .
O28W Na3 O19W 89.1(2) 1_554 .
O8W Na3 O19W 82.2(2) . .
O28W Na3 O5W 85.5(2) 1_554 .
O8W Na3 O5W 97.9(2) . .
O19W Na3 O5W 91.9(2) . .
O28W Na3 O9W 79.3(2) 1_554 .
O8W Na3 O9W 99.7(2) . .
O19W Na3 O9W 103.6(2) . .
O5W Na3 O9W 157.9(3) . .
O28W Na3 O16W 100.9(2) 1_554 .
O8W Na3 O16W 87.7(2) . .
O19W Na3 O16W 169.7(2) . .
O5W Na3 O16W 91.0(2) . .
O9W Na3 O16W 76.5(2) . .
O28W Na3 Na6 129.9(2) 1_554 .
O8W Na3 Na6 41.08(15) . .
O19W Na3 Na6 41.42(15) . .
O5W Na3 Na6 100.41(19) . .
O9W Na3 Na6 101.59(18) . .
O16W Na3 Na6 128.33(18) . .
O28W Na3 Na4 103.15(19) 1_554 2_656
O8W Na3 Na4 81.24(17) . 2_656
O19W Na3 Na4 136.10(19) . 2_656
O5W Na3 Na4 130.48(19) . 2_656
O9W Na3 Na4 40.90(17) . 2_656
O16W Na3 Na4 39.51(15) . 2_656
Na6 Na3 Na4 109.27(11) . 2_656
O12W Na4 O16W 161.5(3) . 2_656
O12W Na4 O4W 94.8(2) . 2_647
O16W Na4 O4W 102.1(2) 2_656 2_647
O12W Na4 O24W 88.5(2) . .
O16W Na4 O24W 97.7(2) 2_656 .
O4W Na4 O24W 94.8(2) 2_647 .
O12W Na4 O9W 83.9(2) . 2_656
O16W Na4 O9W 77.5(2) 2_656 2_656
O4W Na4 O9W 152.4(2) 2_647 2_656
O24W Na4 O9W 112.6(3) . 2_656
O12W Na4 O31 77.6(2) . .
O16W Na4 O31 97.0(2) 2_656 .
O4W Na4 O31 81.7(2) 2_647 .
O24W Na4 O31 165.3(2) . .
O9W Na4 O31 71.0(2) 2_656 .
O12W Na4 Na3 122.03(19) . 2_656
O16W Na4 Na3 40.68(16) 2_656 2_656
O4W Na4 Na3 124.85(19) 2_647 2_656
O24W Na4 Na3 122.78(19) . 2_656
O9W Na4 Na3 40.87(16) 2_656 2_656
O31 Na4 Na3 69.77(15) . 2_656
O1W Na5 O10W 162.3(3) . .
O1W Na5 O17W 108.8(3) . .
O10W Na5 O17W 84.6(2) . .
O1W Na5 O23W 85.3(2) . .
O10W Na5 O23W 85.2(2) . .
O17W Na5 O23W 82.0(2) . .
O1W Na5 O27W 109.2(3) . .
O10W Na5 O27W 70.7(2) . .
O17W Na5 O27W 122.6(3) . .
O23W Na5 O27W 142.0(3) . .
O1W Na5 O31W 75.7(3) . .
O10W Na5 O31W 121.2(3) . .
O17W Na5 O31W 66.3(2) . .
O23W Na5 O31W 134.5(3) . .
O27W Na5 O31W 83.5(2) . .
O1W Na5 O8 70.5(2) . .
O10W Na5 O8 93.4(2) . .
O17W Na5 O8 164.1(2) . .
O23W Na5 O8 82.0(2) . .
O27W Na5 O8 71.0(2) . .
O31W Na5 O8 127.0(2) . .
O1W Na5 Na1 148.5(2) . .
O10W Na5 Na1 38.99(16) . .
O17W Na5 Na1 88.25(18) . .
O23W Na5 Na1 124.08(19) . .
O27W Na5 Na1 41.16(16) . .
O31W Na5 Na1 88.10(19) . .
O8 Na5 Na1 100.16(18) . .
O1W Na5 Na6 109.6(2) . .
O10W Na5 Na6 88.09(19) . .
O17W Na5 Na6 38.36(16) . .
O23W Na5 Na6 120.4(2) . .
O27W Na5 Na6 88.45(19) . .
O31W Na5 Na6 38.07(16) . .
O8 Na5 Na6 157.54(19) . .
Na1 Na5 Na6 67.60(10) . .
O31W Na6 O11W 159.4(3) . .
O31W Na6 O17W 73.5(3) . .
O11W Na6 O17W 91.9(2) . .
O31W Na6 O8W 90.6(3) . .
O11W Na6 O8W 105.9(2) . .
O17W Na6 O8W 161.2(3) . .
O31W Na6 O19W 83.5(3) . .
O11W Na6 O19W 86.8(2) . .
O17W Na6 O19W 105.9(2) . .
O8W Na6 O19W 81.7(2) . .
O31W Na6 O20W 111.2(3) . .
O11W Na6 O20W 82.3(2) . .
O17W Na6 O20W 88.8(2) . .
O8W Na6 O20W 87.5(2) . .
O19W Na6 O20W 162.0(2) . .
O31W Na6 Na3 90.1(2) . .
O11W Na6 Na3 94.66(18) . .
O17W Na6 Na3 146.15(19) . .
O8W Na6 Na3 40.37(15) . .
O19W Na6 Na3 41.66(16) . .
O20W Na6 Na3 124.95(19) . .
O31W Na6 Na5 45.0(2) . .
O11W Na6 Na5 128.28(19) . .
O17W Na6 Na5 40.16(17) . .
O8W Na6 Na5 121.04(19) . .
O19W Na6 Na5 118.55(18) . .
O20W Na6 Na5 79.42(17) . .
Na3 Na6 Na5 134.97(12) . .
O31W Na6 Na1 82.2(2) . .
O11W Na6 Na1 109.69(17) . .
O17W Na6 Na1 78.87(17) . .
O8W Na6 Na1 89.12(17) . .
O19W Na6 Na1 162.92(19) . .
O20W Na6 Na1 29.00(15) . .
Na3 Na6 Na1 128.97(11) . .
Na5 Na6 Na1 54.87(8) . .
O26W Na7 O23W 103.9(2) . 2_656
O26W Na7 O29W 94.8(2) . .
O23W Na7 O29W 80.9(2) 2_656 .
O26W Na7 O9 161.5(3) . .
O23W Na7 O9 91.7(2) 2_656 .
O29W Na7 O9 97.4(2) . .
O26W Na7 O14W 78.7(2) . .
O23W Na7 O14W 160.9(3) 2_656 .
O29W Na7 O14W 80.0(2) . .
O9 Na7 O14W 89.8(2) . .
O26W Na7 O29 84.0(2) . 1_565
O23W Na7 O29 82.5(2) 2_656 1_565
O29W Na7 O29 162.6(2) . 1_565
O9 Na7 O29 88.4(2) . 1_565
O14W Na7 O29 116.6(2) . 1_565
O26W Na7 Na1 90.06(18) . .
O23W Na7 Na1 123.6(2) 2_656 .
O29W Na7 Na1 43.16(17) . .
O9 Na7 Na1 89.41(17) . .
O14W Na7 Na1 37.36(16) . .
O29 Na7 Na1 153.88(18) 1_565 .
O26W Na7 Na9 31.26(17) . .
O23W Na7 Na9 132.24(19) 2_656 .
O29W Na7 Na9 109.4(2) . .
O9 Na7 Na9 130.51(19) . .
O14W Na7 Na9 56.65(17) . .
O29 Na7 Na9 78.31(16) 1_565 .
Na1 Na7 Na9 83.43(10) . .
O21W Na8 O25W 106.8(2) . .
O21W Na8 O15W 85.2(2) . .
O25W Na8 O15W 167.4(3) . .
O21W Na8 O7W 88.0(2) . .
O25W Na8 O7W 87.5(2) . .
O15W Na8 O7W 89.1(2) . .
O21W Na8 O3W 165.6(3) . .
O25W Na8 O3W 84.4(2) . .
O15W Na8 O3W 84.5(2) . .
O7W Na8 O3W 101.8(2) . .
O21W Na8 O13W 93.2(2) . .
O25W Na8 O13W 82.3(2) . .
O15W Na8 O13W 101.2(2) . .
O7W Na8 O13W 169.6(3) . .
O3W Na8 O13W 79.0(2) . .
O21W Na8 Na9 149.0(2) . 2_757
O25W Na8 Na9 42.54(19) . 2_757
O15W Na8 Na9 125.7(2) . 2_757
O7W Na8 Na9 93.6(2) . 2_757
O3W Na8 Na9 41.96(17) . 2_757
O13W Na8 Na9 80.05(19) . 2_757
O21W Na8 Na2 42.64(16) . .
O25W Na8 Na2 148.7(2) . .
O15W Na8 Na2 43.82(16) . .
O7W Na8 Na2 96.09(19) . .
O3W Na8 Na2 124.79(19) . .
O13W Na8 Na2 91.74(19) . .
Na9 Na8 Na2 165.38(14) 2_757 .
O32W Na9 O3W 83.7(3) . 2_757
O32W Na9 O25W 83.1(3) . 2_757
O3W Na9 O25W 88.8(3) 2_757 2_757
O32W Na9 O26W 145.0(4) . .
O3W Na9 O26W 86.2(3) 2_757 .
O25W Na9 O26W 130.1(3) 2_757 .
O32W Na9 O33W 26.7(6) . .
O3W Na9 O33W 59.1(6) 2_757 .
O25W Na9 O33W 93.0(6) 2_757 .
O26W Na9 O33W 125.2(6) . .
O32W Na9 O6W 93.7(3) . .
O3W Na9 O6W 171.7(3) 2_757 .
O25W Na9 O6W 83.0(3) 2_757 .
O26W Na9 O6W 100.3(3) . .
O33W Na9 O6W 119.6(6) . .
O32W Na9 Na8 83.6(3) . 2_757
O3W Na9 Na8 45.24(18) 2_757 2_757
O25W Na9 Na8 43.76(18) 2_757 2_757
O26W Na9 Na8 111.8(2) . 2_757
O33W Na9 Na8 74.0(6) . 2_757
O6W Na9 Na8 126.7(3) . 2_757
O32W Na9 Na7 174.1(3) . .
O3W Na9 Na7 91.1(2) 2_757 .
O25W Na9 Na7 99.6(2) 2_757 .
O26W Na9 Na7 31.19(17) . .
O33W Na9 Na7 147.5(6) . .
O6W Na9 Na7 91.8(2) . .
Na8 Na9 Na7 94.64(13) 2_757 .

loop_
_geom_bond_atom_site_label_1
_geom_bond_atom_site_label_2
_geom_bond_distance
_geom_bond_site_symmetry_2
W1 O1 1.758(5) .
W1 O4 1.900(5) .
W1 O2 1.905(5) .
W1 O3 1.907(5) .
W1 O5 1.912(5) .
W1 O14 2.286(5) .
W2 O6 1.721(6) .
W2 O15 1.795(5) .
W2 O13 1.936(5) .
W2 O10 1.964(5) .
W2 O5 2.035(5) .
W2 O14 2.324(5) .
W3 O7 1.741(5) .
W3 O16 1.790(5) .
W3 O10 1.940(5) .
W3 O11 1.940(5) .
W3 O3 2.048(5) .
W3 O14 2.315(5) .
W4 O8 1.723(6) .
W4 O17 1.800(5) .
W4 O11 1.933(5) .
W4 O12 1.958(5) .
W4 O4 2.021(5) .
W4 O14 2.322(5) .
W5 O9 1.754(5) .
W5 O18 1.793(5) .
W5 O13 1.931(5) .
W5 O12 1.934(5) .
W5 O2 2.019(5) .
W5 O14 2.316(5) .
W6 O36 1.747(5) .
W6 O33 1.888(6) .
W6 O32 1.893(5) .
W6 O34 1.912(5) .
W6 O35 1.943(5) .
W6 O23 2.304(5) .
W7 O28 1.716(6) .
W7 O20 1.801(5) .
W7 O25 1.947(5) .
W7 O24 1.962(5) .
W7 O33 2.021(5) .
W7 O23 2.377(5) .
W8 O29 1.740(5) .
W8 O21 1.791(5) .
W8 O25 1.949(5) .
W8 O26 1.958(5) .
W8 O34 2.006(5) .
W8 O23 2.331(5) .
W9 O30 1.725(6) .
W9 O22 1.805(5) .
W9 O27 1.938(5) .
W9 O26 1.956(5) .
W9 O35 2.027(5) .
W9 O23 2.288(5) .
W10 O31 1.734(5) .
W10 O19 1.806(5) .
W10 O24 1.946(5) .
W10 O27 1.950(6) .
W10 O32 2.023(5) .
W10 O23 2.305(5) .
Nd1 O20 2.427(5) .
Nd1 O21 2.437(5) .
Nd1 O17 2.443(5) .
Nd1 O22 2.446(5) .
Nd1 O19 2.447(5) .
Nd1 O15 2.464(5) .
Nd1 O16 2.464(5) .
Nd1 O18 2.503(5) .
O8 Na5 2.721(7) .
O9 Na7 2.486(6) .
O28 Na2 2.469(7) .
O29 Na7 2.544(7) 1_545
O31 Na4 2.606(6) .
O1W Na5 2.367(8) .
O3W Na9 2.314(8) 2_757
O3W Na8 2.458(7) .
O4W Na2 2.415(6) .
O4W Na4 2.437(7) 2_647
O5W Na3 2.451(7) .
O6W Na9 2.519(8) .
O7W Na8 2.416(7) .
O8W Na3 2.397(7) .
O8W Na6 2.432(6) .
O9W Na3 2.466(7) .
O9W Na4 2.467(7) 2_656
O10W Na1 2.373(7) .
O10W Na5 2.408(7) .
O11W Na6 2.388(6) .
O12W Na4 2.334(7) .
O13W Na8 2.474(7) .
O14W Na1 2.358(7) .
O14W Na7 2.496(7) .
O15W Na8 2.409(7) .
O15W Na2 2.453(7) .
O16W Na4 2.408(7) 2_656
O16W Na3 2.467(7) .
O17W Na6 2.415(7) .
O17W Na5 2.510(8) .
O18W Na2 2.390(7) .
O18W Na2 2.413(7) 2_747
O19W Na6 2.439(7) .
O19W Na3 2.451(7) .
O20W Na1 2.359(7) .
O20W Na6 2.448(6) .
O21W Na8 2.377(7) .
O21W Na2 2.406(7) .
O23W Na7 2.444(7) 2_656
O23W Na5 2.515(7) .
O24W Na4 2.438(7) .
O25W Na9 2.342(8) 2_757
O25W Na8 2.396(7) .
O26W Na7 2.360(7) .
O26W Na9 2.365(8) .
O27W Na1 2.437(8) .
O27W Na5 2.654(8) .
O28W Na3 2.269(7) 1_556
O29W Na7 2.452(7) .
O29W Na1 2.613(7) .
O30W Na1 2.510(7) .
O31W Na6 2.369(7) .
O31W Na5 2.718(10) .
O32W O33W 1.10(3) .
O32W Na9 2.313(10) .
O33W Na9 2.44(2) .
Na1 Na5 3.698(5) .
Na1 Na7 3.792(5) .
Na1 Na6 4.180(5) .
Na2 O18W 2.413(7) 2_747
Na2 Na8 3.537(5) .
Na2 Na2 3.591(6) 2_747
Na3 O28W 2.269(7) 1_554
Na3 Na6 3.660(5) .
Na3 Na4 3.729(5) 2_656
Na4 O16W 2.408(7) 2_656
Na4 O4W 2.437(7) 2_647
Na4 O9W 2.467(7) 2_656
Na4 Na3 3.729(5) 2_656
Na5 Na6 3.814(5) .
Na7 O23W 2.444(7) 2_656
Na7 O29 2.544(7) 1_565
Na7 Na9 4.041(6) .
Na8 Na9 3.458(6) 2_757
Na9 O3W 2.314(7) 2_757
Na9 O25W 2.342(8) 2_757
Na9 Na8 3.458(6) 2_757
